data_4336975
loop_
_publ_author_name
'Donghui Yang'
'Suzhi Li'
'Pengtao Ma'
'Jingping Wang'
'Jingyang Niu'

_publ_section_title
;
 Controlled Assembly of Inorganic-Organic Frameworks Based on [SeMo6O21]4-
 Polyanion
;
_journal_name_full 'Inorganic Chemistry'
_journal_page_first 14034
_journal_page_last 14039
_journal_paper_doi 10.1021/ic401804e
_journal_volume 52
_journal_year 2013
_chemical_formula_sum 'C70 H210 Mo36 N42 O192 Se6'
_chemical_formula_weight 8640.40
_chemical_name_systematic
;
 ?
;
_space_group_IT_number 2
_symmetry_cell_setting triclinic
_symmetry_space_group_name_Hall '-P 1'
_symmetry_space_group_name_H-M 'P -1'
_atom_sites_solution_hydrogens geom
_atom_sites_solution_primary direct
_atom_sites_solution_secondary difmap
_audit_creation_method SHELXL-97
_cell_angle_alpha 107.116(3)
_cell_angle_beta 91.140(3)
_cell_angle_gamma 111.423(2)
_cell_formula_units_Z 1
_cell_length_a 16.6345(16)
_cell_length_b 22.046(2)
_cell_length_c 22.650(4)
_cell_measurement_reflns_used 2445
_cell_measurement_temperature 296(2)
_cell_measurement_theta_max 18.38
_cell_measurement_theta_min 2.20
_cell_volume 7313.8(16)
_computing_cell_refinement 'Bruker SMART'
_computing_data_collection 'Bruker SMART'
_computing_data_reduction 'Bruker SAINT'
_computing_molecular_graphics 'Bruker SHELXTL'
_computing_publication_material 'Bruker SHELXTL'
_computing_structure_refinement 'SHELXL-97 (Sheldrick, 1997)'
_computing_structure_solution 'SHELXS-97 (Sheldrick, 1990)'
_diffrn_ambient_temperature 296(2)
_diffrn_measured_fraction_theta_full 0.993
_diffrn_measured_fraction_theta_max 0.993
_diffrn_measurement_device_type 'CCD area detector'
_diffrn_measurement_method 'phi and omega scans'
_diffrn_radiation_monochromator graphite
_diffrn_radiation_source 'fine-focus sealed tube'
_diffrn_radiation_type MoK\a
_diffrn_radiation_wavelength 0.71073
_diffrn_reflns_av_R_equivalents 0.0649
_diffrn_reflns_av_sigmaI/netI 0.1773
_diffrn_reflns_limit_h_max 19
_diffrn_reflns_limit_h_min -19
_diffrn_reflns_limit_k_max 24
_diffrn_reflns_limit_k_min -26
_diffrn_reflns_limit_l_max 26
_diffrn_reflns_limit_l_min -26
_diffrn_reflns_number 37727
_diffrn_reflns_theta_full 25.00
_diffrn_reflns_theta_max 25.00
_diffrn_reflns_theta_min 1.90
_exptl_absorpt_coefficient_mu 2.333
_exptl_absorpt_correction_T_max 0.8002
_exptl_absorpt_correction_T_min 0.4133
_exptl_absorpt_correction_type multi-scan
_exptl_absorpt_process_details SADABS
_exptl_crystal_colour Colorless
_exptl_crystal_density_diffrn 1.962
_exptl_crystal_description Rod
_exptl_crystal_F_000 4176
_exptl_crystal_size_max 0.46
_exptl_crystal_size_mid 0.21
_exptl_crystal_size_min 0.10
_refine_diff_density_max 0.799
_refine_diff_density_min -2.817
_refine_diff_density_rms 0.164
_refine_ls_extinction_method none
_refine_ls_goodness_of_fit_ref 1.011
_refine_ls_hydrogen_treatment constr
_refine_ls_matrix_type full
_refine_ls_number_parameters 1759
_refine_ls_number_reflns 25588
_refine_ls_number_restraints 263
_refine_ls_restrained_S_all 1.011
_refine_ls_R_factor_all 0.2214
_refine_ls_R_factor_gt 0.0797
_refine_ls_shift/su_max 0.000
_refine_ls_shift/su_mean 0.000
_refine_ls_structure_factor_coef Fsqd
_refine_ls_weighting_details 'calc w=1/[\s^2^(Fo^2^)+(0.0550P)^2^+0.0000P] where P=(Fo^2^+2Fc^2^)/3'
_refine_ls_weighting_scheme calc
_refine_ls_wR_factor_gt 0.1617
_refine_ls_wR_factor_ref 0.1910
_reflns_number_gt 9166
_reflns_number_total 25588
_reflns_threshold_expression >2sigma(I)
_cod_data_source_file ic401804e_si_002_6.cif
_cod_data_source_block 6
_cod_original_cell_volume 7313.8(15)
_cod_database_code 4336975

loop_
_symmetry_equiv_pos_as_xyz
'x, y, z'
'-x, -y, -z'

loop_
_atom_site_label
_atom_site_type_symbol
_atom_site_fract_x
_atom_site_fract_y
_atom_site_fract_z
_atom_site_U_iso_or_equiv
_atom_site_adp_type
_atom_site_occupancy
_atom_site_symmetry_multiplicity
_atom_site_calc_flag
_atom_site_refinement_flags
Mo1 Mo 0.38138(10) -0.23393(9) 0.05319(7) 0.0862(5) Uani 1 1 d .
Mo2 Mo 0.30835(9) -0.40216(8) -0.03099(7) 0.0677(4) Uani 1 1 d U
Mo3 Mo 0.19943(9) -0.45859(8) -0.18940(6) 0.0638(4) Uani 1 1 d .
Mo4 Mo 0.18301(10) -0.34418(9) -0.25529(7) 0.0818(5) Uani 1 1 d U
Mo5 Mo 0.25635(16) -0.16294(10) -0.16098(10) 0.1268(8) Uani 1 1 d .
Mo6 Mo 0.34397(17) -0.11159(10) -0.01119(10) 0.1297(8) Uani 1 1 d U
Mo7 Mo -0.52232(9) -0.72264(8) -0.47177(7) 0.0739(5) Uani 1 1 d .
Mo8 Mo -0.32676(9) -0.63944(8) -0.53277(7) 0.0677(4) Uani 1 1 d .
Mo9 Mo -0.21191(9) -0.46876(7) -0.46380(7) 0.0664(4) Uani 1 1 d .
Mo10 Mo -0.28326(9) -0.36890(8) -0.33194(7) 0.0709(5) Uani 1 1 d U
Mo11 Mo -0.45453(10) -0.44992(8) -0.26887(8) 0.0796(5) Uani 1 1 d .
Mo12 Mo -0.57824(9) -0.63241(8) -0.34216(8) 0.0776(5) Uani 1 1 d .
Mo13 Mo 0.11720(11) -0.11543(7) 0.49901(7) 0.0785(5) Uani 1 1 d .
Mo14 Mo -0.07942(10) -0.18355(8) 0.41082(7) 0.0734(5) Uani 1 1 d U
Mo15 Mo -0.10788(12) -0.16090(10) 0.26087(9) 0.0918(6) Uani 1 1 d .
Mo16 Mo 0.06917(12) -0.07268(10) 0.20714(9) 0.1029(7) Uani 1 1 d .
Mo17 Mo 0.28629(13) -0.01179(9) 0.29425(10) 0.1030(7) Uani 1 1 d .
Mo18 Mo 0.31035(12) -0.02829(8) 0.43616(9) 0.0960(6) Uani 1 1 d .
Se1 Se 0.24379(10) -0.29035(8) -0.09005(7) 0.0625(5) Uani 1 1 d U
Se2 Se -0.37174(9) -0.55238(8) -0.38383(7) 0.0571(4) Uani 1 1 d U
Se3 Se 0.10388(11) -0.12229(8) 0.33756(8) 0.0660(5) Uani 1 1 d .
O1 O 0.4010(9) -0.1993(6) 0.1313(5) 0.125(5) Uani 1 1 d .
O2 O 0.3679(7) -0.3244(6) 0.0447(5) 0.088(3) Uani 1 1 d .
O3 O 0.4784(7) -0.2080(7) 0.0294(6) 0.130(5) Uani 1 1 d .
O4 O 0.2382(7) -0.2768(6) 0.0657(5) 0.074(3) Uani 1 1 d .
O5 O 0.3211(6) -0.3000(5) -0.0481(4) 0.067(3) Uani 1 1 d U
O6 O 0.3369(7) -0.1743(5) 0.0331(5) 0.099(4) Uani 1 1 d .
O7 O 0.2890(7) -0.4696(6) -0.0041(5) 0.088(3) Uani 1 1 d .
O8 O 0.3958(6) -0.3995(6) -0.0677(5) 0.094(4) Uani 1 1 d .
O9 O 0.1899(6) -0.3910(6) 0.0115(5) 0.070(3) Uani 1 1 d U
O10 O 0.2232(5) -0.4390(5) -0.1021(4) 0.056(3) Uani 1 1 d .
O11 O 0.2998(6) -0.4539(6) -0.2106(5) 0.084(3) Uani 1 1 d .
O12 O 0.1369(6) -0.5460(5) -0.2144(5) 0.076(3) Uani 1 1 d .
O13 O 0.0808(6) -0.4388(5) -0.1554(4) 0.058(3) Uani 1 1 d U
O14 O 0.2470(6) -0.3404(5) -0.1622(4) 0.065(3) Uani 1 1 d U
O15 O 0.1621(6) -0.4365(5) -0.2599(4) 0.076(3) Uani 1 1 d .
O16 O 0.1135(8) -0.3587(7) -0.3191(5) 0.103(4) Uani 1 1 d .
O17 O 0.2801(7) -0.3236(7) -0.2816(5) 0.114(5) Uani 1 1 d .
O18 O 0.0624(6) -0.3696(5) -0.2055(5) 0.070(3) Uani 1 1 d .
O19 O 0.1922(7) -0.2552(6) -0.2065(5) 0.093(4) Uani 1 1 d .
O20 O 0.3511(11) -0.1539(7) -0.1929(7) 0.168(6) Uani 1 1 d .
O21 O 0.2094(11) -0.1214(8) -0.1935(7) 0.176(6) Uani 1 1 d U
O22 O 0.1405(9) -0.1885(7) -0.1104(6) 0.128(5) Uani 1 1 d .
O23 O 0.3018(7) -0.2099(5) -0.0952(5) 0.081(3) Uani 1 1 d .
O24 O 0.3058(10) -0.0926(6) -0.0786(7) 0.153(6) Uani 1 1 d U
O25 O 0.3441(14) -0.0433(7) 0.0484(7) 0.209(9) Uani 1 1 d .
O26 O 0.1945(10) -0.1613(7) -0.0119(6) 0.121(4) Uani 1 1 d U
O27 O 0.4502(10) -0.0898(7) -0.0199(7) 0.152(6) Uani 1 1 d .
O28 O -0.5703(7) -0.7034(6) -0.5283(5) 0.095(4) Uani 1 1 d .
O29 O -0.5531(7) -0.8100(6) -0.5000(5) 0.099(4) Uani 1 1 d .
O30 O -0.4421(7) -0.7257(5) -0.3902(5) 0.074(3) Uani 1 1 d .
O31 O -0.4768(6) -0.6090(5) -0.4078(4) 0.066(2) Uani 1 1 d U
O32 O -0.4084(6) -0.6921(5) -0.4931(4) 0.062(3) Uani 1 1 d .
O33 O -0.5997(6) -0.7180(5) -0.4105(5) 0.080(3) Uani 1 1 d .
O34 O -0.2905(7) -0.6988(5) -0.5776(5) 0.092(4) Uani 1 1 d .
O35 O -0.3984(7) -0.6306(6) -0.5835(5) 0.100(4) Uani 1 1 d .
O36 O -0.2424(6) -0.6340(5) -0.4515(5) 0.063(3) Uani 1 1 d DU
O37 O -0.3408(5) -0.5477(4) -0.4547(4) 0.057(3) Uani 1 1 d .
O38 O -0.2294(6) -0.5557(5) -0.5256(4) 0.069(3) Uani 1 1 d .
O39 O -0.1690(6) -0.5211(5) -0.4005(4) 0.063(3) Uani 1 1 d D
O40 O -0.2640(7) -0.4391(6) -0.5077(5) 0.093(4) Uani 1 1 d .
O41 O -0.1035(6) -0.4269(5) -0.4656(5) 0.083(3) Uani 1 1 d .
O42 O -0.2228(6) -0.4187(5) -0.3840(4) 0.058(3) Uani 1 1 d .
O43 O -0.2292(6) -0.4078(5) -0.2661(5) 0.072(3) Uani 1 1 d U
O44 O -0.3368(7) -0.3551(6) -0.3879(6) 0.104(4) Uani 1 1 d .
O45 O -0.2009(7) -0.2913(5) -0.2979(6) 0.098(3) Uani 1 1 d U
O46 O -0.3875(6) -0.4784(5) -0.3566(4) 0.067(3) Uani 1 1 d U
O47 O -0.3622(7) -0.3667(5) -0.2719(5) 0.083(3) Uani 1 1 d .
O48 O -0.5333(7) -0.4465(6) -0.3139(6) 0.107(4) Uani 1 1 d .
O49 O -0.4782(7) -0.4227(6) -0.1964(6) 0.104(4) Uani 1 1 d .
O50 O -0.3368(6) -0.4604(5) -0.2215(5) 0.073(3) Uani 1 1 d U
O51 O -0.4981(6) -0.5480(5) -0.2871(4) 0.068(3) Uani 1 1 d .
O52 O -0.6407(7) -0.6657(6) -0.2907(5) 0.103(4) Uani 1 1 d .
O53 O -0.6409(6) -0.6012(6) -0.3757(6) 0.098(4) Uani 1 1 d .
O54 O -0.4738(6) -0.6615(5) -0.3061(5) 0.075(3) Uani 1 1 d U
O55 O 0.1474(8) -0.1374(6) 0.5608(5) 0.102(4) Uani 1 1 d .
O56 O 0.1140(8) -0.0360(5) 0.5307(5) 0.109(4) Uani 1 1 d .
O57 O 0.1094(7) -0.2184(5) 0.4352(5) 0.073(3) Uani 1 1 d .
O58 O -0.0067(7) -0.1672(5) 0.4850(5) 0.084(3) Uani 1 1 d U
O59 O 0.0590(6) -0.1144(5) 0.4046(4) 0.068(3) Uani 1 1 d .
O60 O 0.2209(6) -0.0923(5) 0.4642(5) 0.075(3) Uani 1 1 d .
O61 O -0.1699(6) -0.2482(5) 0.4153(5) 0.084(3) Uani 1 1 d .
O62 O -0.0173(6) -0.2611(5) 0.3701(5) 0.069(3) Uani 1 1 d .
O63 O -0.1049(7) -0.1132(6) 0.4349(5) 0.096(4) Uani 1 1 d .
O64 O -0.0955(6) -0.1993(5) 0.3226(5) 0.068(3) Uani 1 1 d .
O65 O -0.2059(7) -0.2169(7) 0.2197(6) 0.108(4) Uani 1 1 d .
O66 O -0.1264(9) -0.0908(7) 0.3079(7) 0.139(6) Uani 1 1 d .
O67 O -0.0542(7) -0.2435(6) 0.2093(5) 0.091(4) Uani 1 1 d .
O68 O 0.0404(6) -0.0992(5) 0.2969(5) 0.072(3) Uani 1 1 d .
O69 O -0.0547(7) -0.1225(6) 0.1989(5) 0.096(4) Uani 1 1 d .
O70 O 0.0828(9) -0.0754(7) 0.1326(6) 0.138(5) Uani 1 1 d .
O71 O 0.0629(8) -0.1818(6) 0.1786(5) 0.087(4) Uani 1 1 d .
O72 O 0.0725(9) 0.0055(6) 0.2406(7) 0.130(5) Uani 1 1 d .
O73 O 0.1816(7) -0.0622(5) 0.2369(5) 0.086(4) Uani 1 1 d .
O74 O 0.2800(10) 0.0679(6) 0.3198(8) 0.164(7) Uani 1 1 d .
O75 O 0.3606(8) -0.0062(6) 0.2424(7) 0.131(5) Uani 1 1 d .
O76 O 0.2746(7) -0.1265(5) 0.2737(5) 0.076(3) Uani 1 1 d .
O77 O 0.1944(7) -0.0490(5) 0.3614(5) 0.078(3) Uani 1 1 d .
O78 O 0.3566(7) -0.0018(6) 0.3657(6) 0.113(4) Uani 1 1 d .
O79 O 0.2975(10) 0.0458(6) 0.4788(6) 0.142(6) Uani 1 1 d .
O80 O 0.4020(8) -0.0243(7) 0.4747(6) 0.121(4) Uani 1 1 d .
O81 O 0.3001(7) -0.1316(6) 0.3680(5) 0.078(3) Uani 1 1 d U
O82 O -0.1506(8) -0.2305(6) -0.1584(6) 0.112 Uiso 1 1 d D
O83 O -0.2702(8) -0.2872(6) -0.1098(5) 0.109 Uiso 1 1 d D
N1 N -0.0198(9) -0.2146(5) -0.0828(4) 0.100 Uiso 1 1 d GD
C1 C 0.0453(6) -0.2133(5) -0.0424(6) 0.110 Uiso 1 1 d GD
C2 C 0.0236(8) -0.2384(6) 0.0071(5) 0.106 Uiso 1 1 d GD
H2A H 0.0672 -0.2375 0.0342 0.127 Uiso 1 1 calc R
C3 C -0.0631(9) -0.2648(5) 0.0163(5) 0.109 Uiso 1 1 d GD
H3A H -0.0776 -0.2816 0.0495 0.131 Uiso 1 1 calc R
C4 C -0.1282(6) -0.2661(5) -0.0241(6) 0.107 Uiso 1 1 d GD
H4A H -0.1862 -0.2838 -0.0180 0.129 Uiso 1 1 calc R
C5 C -0.1065(7) -0.2410(6) -0.0737(5) 0.112 Uiso 1 1 d GD
C6 C 0.1323(15) -0.1833(11) -0.0563(13) 0.111 Uiso 1 1 d .
C7 C -0.1879(10) -0.2564(6) -0.1200(7) 0.113 Uiso 1 1 d D
C8 C -0.0537(10) -0.4266(8) -0.1547(8) 0.064(4) Uani 1 1 d U
C9 C -0.0733(11) -0.4501(9) -0.1044(8) 0.082(6) Uani 1 1 d .
H9A H -0.0309 -0.4519 -0.0784 0.099 Uiso 1 1 calc R
C10 C -0.1588(12) -0.4704(10) -0.0950(8) 0.102(7) Uani 1 1 d .
H10A H -0.1748 -0.4861 -0.0614 0.123 Uiso 1 1 calc R
C11 C -0.2222(11) -0.4683(9) -0.1340(8) 0.089(6) Uani 1 1 d U
H11A H -0.2804 -0.4845 -0.1282 0.107 Uiso 1 1 calc R
C12 C -0.1966(10) -0.4411(8) -0.1828(7) 0.060(4) Uani 1 1 d U
C13 C 0.0375(10) -0.4105(8) -0.1746(7) 0.059(4) Uani 1 1 d U
C14 C -0.2580(10) -0.4344(8) -0.2263(7) 0.057(4) Uani 1 1 d U
C15 C 0.0977(10) -0.3506(9) 0.0780(7) 0.055(4) Uani 1 1 d .
C16 C 0.0354(10) -0.4147(9) 0.0651(7) 0.069(5) Uani 1 1 d .
H16A H 0.0437 -0.4526 0.0389 0.083 Uiso 1 1 calc R
C17 C -0.0385(10) -0.4231(8) 0.0906(7) 0.079(5) Uani 1 1 d U
H17A H -0.0818 -0.4665 0.0838 0.095 Uiso 1 1 calc R
C18 C -0.0469(11) -0.3655(10) 0.1265(8) 0.084(5) Uani 1 1 d U
H18A H -0.0987 -0.3696 0.1429 0.100 Uiso 1 1 calc R
C19 C 0.0169(12) -0.3023(10) 0.1395(8) 0.073(5) Uani 1 1 d U
C20 C 0.1817(10) -0.3392(10) 0.0485(8) 0.066(4) Uani 1 1 d U
C21 C 0.0075(12) -0.2383(11) 0.1778(9) 0.080(6) Uani 1 1 d .
C22 C 0.0722(8) -0.3252(7) 0.3580(7) 0.050(4) Uani 1 1 d U
C23 C 0.0440(9) -0.3613(8) 0.2936(8) 0.063(4) Uani 1 1 d .
H23A H 0.0118 -0.3473 0.2704 0.076 Uiso 1 1 calc R
C24 C 0.0639(9) -0.4161(8) 0.2661(8) 0.070(5) Uani 1 1 d .
H24A H 0.0471 -0.4404 0.2237 0.084 Uiso 1 1 calc R
C25 C 0.1105(10) -0.4342(7) 0.3043(8) 0.065(5) Uani 1 1 d .
H25A H 0.1245 -0.4724 0.2879 0.078 Uiso 1 1 calc R
C26 C 0.1364(9) -0.3955(8) 0.3669(7) 0.051(4) Uani 1 1 d U
C27 C 0.0498(12) -0.2632(8) 0.3890(8) 0.059(4) Uani 1 1 d .
C28 C 0.3051(10) -0.2194(8) 0.2825(8) 0.064(4) Uani 1 1 d U
C29 C 0.2702(10) -0.2609(8) 0.2197(8) 0.078(5) Uani 1 1 d U
H29A H 0.2367 -0.2488 0.1955 0.094 Uiso 1 1 calc R
C30 C 0.2868(12) -0.3198(9) 0.1949(8) 0.096(6) Uani 1 1 d .
H30A H 0.2624 -0.3501 0.1549 0.116 Uiso 1 1 calc R
C31 C 0.3422(11) -0.3312(9) 0.2336(9) 0.081(5) Uani 1 1 d .
H31A H 0.3576 -0.3688 0.2180 0.097 Uiso 1 1 calc R
C32 C 0.3742(9) -0.2892(8) 0.2929(7) 0.050(4) Uani 1 1 d .
C33 C 0.2951(11) -0.1509(9) 0.3108(9) 0.073(5) Uani 1 1 d U
C34 C -0.1890(8) -0.5864(7) -0.4113(7) 0.050(4) Uani 1 1 d DU
C35 C -0.4368(9) -0.7001(8) -0.3327(8) 0.052(4) Uani 1 1 d U
N2 N -0.1114(8) -0.4198(5) -0.1923(5) 0.050(3) Uani 1 1 d .
N3 N 0.0899(8) -0.2936(7) 0.1137(5) 0.062(4) Uani 1 1 d .
N4 N 0.1194(7) -0.3426(5) 0.3927(5) 0.046(3) Uani 1 1 d U
N5 N 0.3552(7) -0.2334(6) 0.3181(5) 0.058(3) Uani 1 1 d .
N6 N 0.2279(9) -0.1483(6) 0.1300(6) 0.089(4) Uani 1 1 d .
N7 N 0.7075(8) 0.4713(7) 0.3537(6) 0.083(4) Uani 1 1 d .
N8 N 0.2952(8) 0.7799(7) 0.4514(6) 0.087(4) Uani 1 1 d .
N9 N 0.7385(9) 0.6957(8) 0.5070(7) 0.103(5) Uani 1 1 d .
N10 N 0.0658(8) 0.5620(8) 0.5433(6) 0.096(5) Uani 1 1 d .
N11 N 0.8040(8) 0.6497(7) 0.2771(8) 0.115(6) Uani 1 1 d .
N12 N -0.0581(10) 0.6252(10) -0.3056(8) 0.144(7) Uani 1 1 d .
N13 N 0.0166(11) -0.2411(9) -0.3398(8) 0.144(7) Uani 1 1 d .
N14 N 0.4984(12) 0.1126(8) 0.5765(9) 0.161(7) Uani 1 1 d .
N15 N 0.4759(14) 0.5659(10) 0.1620(9) 0.173(8) Uani 1 1 d .
N16 N 0.8476(13) 0.6016(9) 0.3781(11) 0.187(10) Uani 1 1 d .
N17 N 0.0985(12) 0.6927(10) 0.5295(8) 0.154(7) Uani 1 1 d .
N18 N 0.9449(15) 0.9708(9) 0.5724(10) 0.198(10) Uani 1 1 d .
N19 N 0.6484(15) 0.5536(10) 0.1686(9) 0.184(9) Uani 1 1 d .
N20 N 0.2302(12) 0.1400(12) 0.4455(10) 0.188(9) Uani 1 1 d .
N21 N 0.4798(13) 0.5282(13) 0.5473(10) 0.204(10) Uani 1 1 d .
O1W O 0.4977(14) 0.6659(13) 0.1196(13) 0.121(9) Uani 0.50 1 d P
O2W O 0.3544(14) 0.2447(12) 0.1864(12) 0.124(10) Uani 0.50 1 d P
O3W O 0.437(3) -0.328(3) -0.171(3) 0.066(15) Uani 0.25 1 d PU
O4W O -0.0730(15) -0.2736(17) -0.4697(17) 0.140(13) Uani 0.50 1 d P
O5W O 0.0629(15) 0.4748(12) 0.6239(11) 0.115(9) Uani 0.50 1 d P
O6W O 0.007(2) -0.221(2) -0.2064(14) 0.192(19) Uani 0.50 1 d P
O7W O 0.207(2) 0.7888(19) 0.6440(17) 0.069(11) Uani 0.25 1 d PU
O8W O 0.423(3) 0.881(2) 0.551(2) 0.087(13) Uani 0.25 1 d PU
O9W O 0.488(2) 0.026(2) 0.655(2) 0.26(3) Uani 0.50 1 d P
O10W O 0.656(4) -0.176(3) 0.366(3) 0.122(17) Uani 0.25 1 d PU
O11W O -0.640(3) -0.7805(18) -0.6541(17) 0.063(11) Uani 0.25 1 d PU
O12W O -0.513(3) -0.862(2) -0.617(2) 0.097(14) Uani 0.25 1 d PU
O13W O 0.6116(19) 0.756(2) 0.2280(18) 0.213(19) Uani 0.50 1 d P
O14W O -0.0910(17) 0.0307(12) -0.0410(12) 0.118(8) Uani 0.50 1 d PU
O15W O -0.054(3) 0.053(3) 0.059(2) 0.121(17) Uani 0.25 1 d PU
O16W O 0.495(4) -0.179(3) -0.123(3) 0.139(19) Uani 0.25 1 d PU
O17W O 0.606(3) -0.132(2) 0.316(2) 0.094(14) Uani 0.25 1 d PU
O18W O 0.489(3) 0.127(3) 0.752(2) 0.131(18) Uani 0.25 1 d PU
O19W O -0.429(4) -0.802(3) -0.695(3) 0.137(19) Uani 0.25 1 d PU
O20W O -0.108(3) 0.013(3) 0.209(3) 0.125(18) Uani 0.25 1 d PU
O21W O -0.501(3) -0.693(3) -0.700(2) 0.117(17) Uani 0.25 1 d PU
O22W O -0.563(3) -0.727(3) -0.664(2) 0.105(15) Uani 0.25 1 d PU
O23W O -0.159(4) -0.135(3) 0.095(3) 0.15(2) Uani 0.25 1 d PU
O24W O -0.064(4) -0.317(3) -0.519(3) 0.14(3) Uani 0.25 1 d PU
O25W O 0.222(4) 0.005(3) -0.329(3) 0.16(2) Uani 0.25 1 d PU
O26W O 1.018(3) 0.917(3) 0.662(2) 0.132(18) Uani 0.25 1 d PU
O27W O 0.434(3) -0.315(3) -0.206(2) 0.086(15) Uani 0.25 1 d PU
O28W O 0.650(4) 0.713(3) 0.062(3) 0.17(2) Uani 0.25 1 d PU
O29W O -0.192(4) 0.010(3) 0.060(3) 0.136(19) Uani 0.25 1 d PU
O30W O 0.460(4) -0.297(3) -0.151(3) 0.10(2) Uani 0.25 1 d PU
O31W O -0.396(4) -0.374(3) -0.075(3) 0.16(2) Uani 0.25 1 d PU
O32W O 0.464(3) 0.000(2) -0.181(2) 0.110 Uiso 0.25 1 d P
O33W O 0.536(4) -0.072(4) -0.153(3) 0.16(3) Uani 0.25 1 d PU
O34W O 0.209(3) 0.143(2) 0.239(2) 0.122(16) Uani 0.25 1 d PU
O35W O 0.503(4) -0.029(3) -0.131(3) 0.129(19) Uani 0.25 1 d PU
O36W O 0.421(4) 0.126(3) 0.213(3) 0.17(2) Uani 0.25 1 d PU
O37W O 0.242(3) 0.059(3) -0.381(3) 0.136(19) Uani 0.25 1 d PU
O38W O -0.042(6) -0.232(4) -0.183(4) 0.18(3) Uani 0.25 1 d PU
O39W O 0.325(5) 0.108(4) -0.164(4) 0.21(3) Uani 0.25 1 d PU
O40W O 0.401(4) 0.056(3) -0.065(3) 0.135(19) Uani 0.25 1 d PU
O41W O 0.110(5) 0.201(3) 0.384(3) 0.18(3) Uani 0.25 1 d PU
O42W O 0.7153(19) -0.1425(15) 0.4169(15) 0.034(8) Uani 0.25 1 d PU
O43W O 0.361(3) 0.876(2) 0.576(2) 0.098(15) Uani 0.25 1 d PU
O44W O -0.122(5) -0.039(5) 0.162(4) 0.22(3) Uani 0.25 1 d PU

loop_
_atom_site_aniso_label
_atom_site_aniso_U_11
_atom_site_aniso_U_22
_atom_site_aniso_U_33
_atom_site_aniso_U_23
_atom_site_aniso_U_13
_atom_site_aniso_U_12
Mo1 0.0599(11) 0.1041(14) 0.0695(12) 0.0209(10) 0.0024(9) 0.0100(10)
Mo2 0.0548(10) 0.0999(12) 0.0612(10) 0.0328(9) 0.0135(8) 0.0389(9)
Mo3 0.0606(10) 0.0850(11) 0.0532(9) 0.0194(8) 0.0146(8) 0.0386(9)
Mo4 0.0873(12) 0.1311(15) 0.0543(10) 0.0441(10) 0.0239(9) 0.0608(11)
Mo5 0.174(2) 0.1007(16) 0.1167(17) 0.0703(15) 0.0264(16) 0.0377(15)
Mo6 0.171(2) 0.0743(14) 0.1119(17) 0.0311(13) 0.0137(16) 0.0113(14)
Mo7 0.0526(10) 0.0868(12) 0.0831(12) 0.0355(10) 0.0041(9) 0.0220(9)
Mo8 0.0665(10) 0.0878(11) 0.0600(10) 0.0338(9) 0.0138(8) 0.0344(9)
Mo9 0.0614(10) 0.0788(11) 0.0841(12) 0.0475(10) 0.0287(9) 0.0375(9)
Mo10 0.0706(11) 0.0740(11) 0.0953(12) 0.0434(10) 0.0262(9) 0.0451(9)
Mo11 0.0661(11) 0.0980(13) 0.1068(14) 0.0455(11) 0.0390(10) 0.0564(10)
Mo12 0.0458(9) 0.1015(13) 0.1079(14) 0.0528(11) 0.0273(9) 0.0378(9)
Mo13 0.0959(13) 0.0583(10) 0.0769(12) 0.0094(9) 0.0225(10) 0.0343(9)
Mo14 0.0774(11) 0.0756(11) 0.0940(12) 0.0383(10) 0.0430(10) 0.0496(10)
Mo15 0.0928(14) 0.1179(15) 0.1161(15) 0.0649(13) 0.0394(12) 0.0755(13)
Mo16 0.1253(16) 0.1110(15) 0.1339(17) 0.0823(13) 0.0603(14) 0.0784(13)
Mo17 0.1115(16) 0.0665(12) 0.1457(18) 0.0532(12) 0.0579(15) 0.0341(11)
Mo18 0.0829(13) 0.0619(11) 0.1042(14) 0.0032(10) 0.0122(11) 0.0035(10)
Se1 0.0608(11) 0.0703(12) 0.0565(11) 0.0269(9) 0.0153(9) 0.0202(9)
Se2 0.0458(9) 0.0750(11) 0.0699(11) 0.0378(10) 0.0180(8) 0.0332(9)
Se3 0.0759(12) 0.0514(10) 0.0859(13) 0.0274(10) 0.0349(10) 0.0365(10)
O1 0.147(12) 0.117(10) 0.053(8) -0.011(7) -0.031(8) 0.020(9)
O2 0.091(9) 0.128(10) 0.054(7) 0.022(7) -0.003(6) 0.059(8)
O3 0.061(9) 0.158(13) 0.127(11) 0.023(10) 0.009(8) 0.011(8)
O4 0.074(8) 0.073(8) 0.075(8) 0.027(7) 0.026(7) 0.027(7)
O5 0.064(6) 0.080(7) 0.058(7) 0.030(6) 0.014(5) 0.022(6)
O6 0.106(10) 0.079(8) 0.086(9) 0.009(7) 0.016(8) 0.023(7)
O7 0.091(9) 0.115(9) 0.087(8) 0.051(8) 0.021(7) 0.058(8)
O8 0.058(7) 0.130(10) 0.102(9) 0.035(8) 0.023(7) 0.046(7)
O9 0.061(6) 0.099(8) 0.057(7) 0.026(6) 0.018(5) 0.038(6)
O10 0.052(6) 0.077(7) 0.045(6) 0.022(5) 0.007(5) 0.028(5)
O11 0.065(8) 0.118(9) 0.086(8) 0.042(7) 0.025(6) 0.048(7)
O12 0.073(8) 0.077(8) 0.076(8) 0.013(6) 0.009(6) 0.035(7)
O13 0.056(7) 0.071(7) 0.051(7) 0.015(5) 0.012(5) 0.034(5)
O14 0.067(7) 0.079(7) 0.049(5) 0.029(6) 0.015(4) 0.020(6)
O15 0.090(8) 0.108(9) 0.040(6) 0.017(6) 0.010(6) 0.056(7)
O16 0.116(10) 0.174(12) 0.046(7) 0.030(8) 0.012(7) 0.089(9)
O17 0.089(9) 0.215(14) 0.095(9) 0.094(10) 0.062(8) 0.084(10)
O18 0.057(7) 0.089(8) 0.082(8) 0.045(7) 0.018(6) 0.035(6)
O19 0.118(10) 0.102(10) 0.081(9) 0.049(8) 0.028(8) 0.054(8)
O20 0.170(15) 0.145(13) 0.140(13) 0.067(11) 0.029(12) -0.012(11)
O21 0.232(11) 0.158(9) 0.164(10) 0.106(8) -0.009(8) 0.064(8)
O22 0.180(14) 0.158(13) 0.087(10) 0.047(10) 0.036(10) 0.104(12)
O23 0.089(8) 0.072(7) 0.078(8) 0.032(6) 0.024(7) 0.019(6)
O24 0.221(14) 0.083(9) 0.125(11) 0.041(8) 0.009(10) 0.023(9)
O25 0.36(3) 0.088(11) 0.107(13) -0.021(10) -0.050(14) 0.046(14)
O26 0.162(4) 0.139(12) 0.093(10) 0.038(9) 0.036(10) 0.092(8)
O27 0.136(14) 0.127(12) 0.141(13) 0.040(10) 0.023(11) -0.003(10)
O28 0.071(8) 0.126(10) 0.098(9) 0.040(8) -0.005(7) 0.048(8)
O29 0.088(9) 0.093(9) 0.108(10) 0.036(8) 0.019(8) 0.023(7)
O30 0.084(8) 0.097(9) 0.077(8) 0.051(7) 0.026(7) 0.056(7)
O31 0.044(3) 0.090(5) 0.077(7) 0.036(6) 0.012(5) 0.034(3)
O32 0.052(6) 0.090(7) 0.052(6) 0.029(6) 0.012(5) 0.031(6)
O33 0.044(7) 0.105(9) 0.103(9) 0.050(7) 0.031(6) 0.030(6)
O34 0.097(9) 0.091(9) 0.086(9) 0.022(7) 0.027(7) 0.039(7)
O35 0.085(9) 0.142(11) 0.094(9) 0.058(8) 0.000(7) 0.055(8)
O36 0.048(7) 0.077(8) 0.069(8) 0.026(6) -0.002(5) 0.028(6)
O37 0.059(7) 0.071(7) 0.066(7) 0.045(6) 0.026(5) 0.035(6)
O38 0.069(7) 0.083(8) 0.068(7) 0.029(6) 0.024(6) 0.038(6)
O39 0.076(7) 0.060(7) 0.062(7) 0.015(6) 0.010(6) 0.039(6)
O40 0.105(9) 0.111(9) 0.098(9) 0.074(8) 0.029(8) 0.048(8)
O41 0.051(7) 0.093(8) 0.117(9) 0.047(7) 0.041(7) 0.030(6)
O42 0.059(6) 0.070(7) 0.070(7) 0.038(6) 0.019(5) 0.039(6)
O43 0.054(7) 0.105(9) 0.077(8) 0.055(7) 0.017(6) 0.033(6)
O44 0.088(9) 0.143(11) 0.149(11) 0.090(10) 0.040(8) 0.087(9)
O45 0.104(8) 0.068(6) 0.129(11) 0.036(6) 0.041(7) 0.036(3)
O46 0.055(6) 0.085(4) 0.081(8) 0.035(5) 0.018(5) 0.045(4)
O47 0.084(8) 0.082(8) 0.111(9) 0.041(7) 0.033(7) 0.053(7)
O48 0.074(8) 0.142(11) 0.168(12) 0.091(10) 0.033(8) 0.080(8)
O49 0.090(9) 0.107(10) 0.128(11) 0.040(8) 0.056(8) 0.050(8)
O50 0.052(6) 0.109(9) 0.084(8) 0.051(7) 0.025(6) 0.044(7)
O51 0.051(7) 0.091(8) 0.082(8) 0.038(7) 0.016(6) 0.041(6)
O52 0.088(9) 0.137(11) 0.115(10) 0.065(9) 0.056(8) 0.057(8)
O53 0.055(7) 0.099(9) 0.153(11) 0.046(8) 0.011(7) 0.042(7)
O54 0.084(8) 0.093(8) 0.086(9) 0.043(7) 0.040(7) 0.062(7)
O55 0.128(11) 0.105(9) 0.060(8) 0.018(7) -0.004(7) 0.040(8)
O56 0.159(12) 0.071(8) 0.089(9) -0.003(7) 0.029(8) 0.058(8)
O57 0.062(8) 0.057(7) 0.099(9) 0.013(7) 0.003(7) 0.031(6)
O58 0.094(8) 0.097(8) 0.087(6) 0.044(7) 0.044(4) 0.056(7)
O59 0.072(7) 0.063(7) 0.073(7) 0.017(6) 0.031(6) 0.035(6)
O60 0.063(7) 0.059(7) 0.089(8) 0.008(6) 0.013(6) 0.022(6)
O61 0.065(8) 0.097(8) 0.107(9) 0.052(7) 0.031(7) 0.033(7)
O62 0.051(7) 0.054(7) 0.098(9) 0.011(6) -0.010(6) 0.028(6)
O63 0.105(9) 0.111(9) 0.104(9) 0.031(8) 0.038(8) 0.080(8)
O64 0.068(7) 0.070(7) 0.087(8) 0.030(6) 0.031(6) 0.046(6)
O65 0.073(9) 0.147(12) 0.122(11) 0.045(9) 0.008(8) 0.062(9)
O66 0.180(14) 0.165(13) 0.182(14) 0.103(12) 0.094(12) 0.151(12)
O67 0.083(9) 0.110(10) 0.103(10) 0.041(8) 0.042(8) 0.056(8)
O68 0.083(8) 0.074(7) 0.088(8) 0.041(6) 0.039(7) 0.049(6)
O69 0.079(9) 0.132(10) 0.114(10) 0.069(8) 0.027(7) 0.057(8)
O70 0.164(14) 0.178(14) 0.141(13) 0.112(11) 0.065(11) 0.095(12)
O71 0.090(9) 0.082(9) 0.098(9) 0.031(8) 0.037(8) 0.042(8)
O72 0.172(13) 0.099(10) 0.196(14) 0.091(10) 0.081(11) 0.100(10)
O73 0.095(9) 0.070(8) 0.109(9) 0.041(7) 0.048(8) 0.038(7)
O74 0.203(16) 0.065(9) 0.252(18) 0.082(11) 0.099(14) 0.058(10)
O75 0.116(11) 0.125(11) 0.187(14) 0.102(11) 0.080(11) 0.041(9)
O76 0.091(9) 0.084(8) 0.072(8) 0.031(7) 0.020(7) 0.049(7)
O77 0.091(8) 0.051(7) 0.095(9) 0.022(6) 0.036(7) 0.030(6)
O78 0.079(9) 0.090(9) 0.133(12) 0.015(8) 0.026(9) 0.008(7)
O79 0.189(15) 0.052(8) 0.143(13) 0.006(8) 0.056(11) 0.018(9)
O80 0.073(9) 0.142(12) 0.090(9) 0.018(8) -0.016(8) -0.006(8)
O81 0.072(8) 0.096(9) 0.075(7) 0.017(7) 0.013(7) 0.050(7)
C8 0.065(10) 0.063(11) 0.064(12) 0.004(9) 0.009(9) 0.040(9)
C9 0.062(12) 0.145(17) 0.072(13) 0.063(12) 0.027(10) 0.053(12)
C10 0.087(15) 0.18(2) 0.092(15) 0.091(15) 0.041(13) 0.077(15)
C11 0.073(13) 0.151(18) 0.080(14) 0.054(13) 0.033(11) 0.069(13)
C12 0.055(11) 0.079(12) 0.059(11) 0.028(9) 0.023(9) 0.036(10)
C13 0.072(10) 0.060(11) 0.052(11) 0.011(9) 0.016(9) 0.039(9)
C14 0.051(7) 0.087(12) 0.054(10) 0.034(8) 0.019(8) 0.041(9)
C15 0.059(11) 0.071(12) 0.043(10) 0.018(9) 0.019(8) 0.033(10)
C16 0.035(10) 0.076(13) 0.085(13) 0.026(10) 0.018(9) 0.009(9)
C17 0.061(12) 0.063(11) 0.068(12) 0.005(9) 0.006(10) -0.015(9)
C18 0.064(12) 0.104(12) 0.075(13) 0.011(12) 0.019(11) 0.038(9)
C19 0.076(13) 0.092(13) 0.071(13) 0.033(12) 0.015(11) 0.050(9)
C20 0.050(10) 0.074(12) 0.062(12) 0.019(9) 0.006(9) 0.013(10)
C21 0.062(13) 0.116(18) 0.097(15) 0.066(14) 0.034(12) 0.046(13)
C22 0.030(8) 0.050(9) 0.072(12) 0.022(9) 0.006(7) 0.016(7)
C23 0.068(11) 0.060(11) 0.071(12) 0.019(10) -0.013(9) 0.038(9)
C24 0.067(12) 0.065(12) 0.075(13) 0.002(10) 0.004(10) 0.037(10)
C25 0.079(12) 0.056(11) 0.085(14) 0.025(10) 0.040(11) 0.052(10)
C26 0.058(10) 0.054(9) 0.053(11) 0.018(8) 0.015(8) 0.032(8)
C27 0.065(13) 0.039(10) 0.078(13) 0.023(9) 0.001(10) 0.021(10)
C28 0.059(11) 0.089(11) 0.061(9) 0.027(8) 0.016(8) 0.046(10)
C29 0.084(13) 0.079(13) 0.073(10) 0.016(9) 0.002(10) 0.040(11)
C30 0.140(18) 0.103(15) 0.075(14) 0.011(12) -0.004(12) 0.093(15)
C31 0.085(14) 0.078(13) 0.089(15) 0.016(12) 0.016(12) 0.051(11)
C32 0.042(9) 0.069(11) 0.043(10) 0.022(9) 0.009(8) 0.021(9)
C33 0.074(12) 0.082(11) 0.076(8) 0.028(11) 0.017(11) 0.043(11)
C34 0.037(9) 0.049(10) 0.078(12) 0.024(7) 0.013(6) 0.028(7)
C35 0.049(10) 0.067(11) 0.053(11) 0.033(10) 0.016(9) 0.027(8)
N2 0.057(9) 0.052(8) 0.045(8) 0.021(6) 0.007(7) 0.020(7)
N3 0.066(9) 0.082(10) 0.049(8) 0.025(8) 0.021(7) 0.038(8)
N4 0.053(8) 0.039(7) 0.048(8) 0.016(6) 0.009(6) 0.020(6)
N5 0.047(8) 0.077(9) 0.055(9) 0.016(7) 0.013(7) 0.033(7)
N6 0.108(12) 0.075(10) 0.085(11) 0.016(8) 0.039(9) 0.042(9)
N7 0.069(10) 0.126(12) 0.060(9) 0.036(9) 0.013(8) 0.039(9)
N8 0.059(9) 0.095(11) 0.099(11) 0.028(9) -0.008(8) 0.024(8)
N9 0.077(11) 0.156(14) 0.127(13) 0.098(12) 0.028(10) 0.058(10)
N10 0.083(11) 0.144(13) 0.085(11) 0.032(10) 0.024(9) 0.075(10)
N11 0.074(10) 0.070(10) 0.186(17) 0.004(10) 0.053(11) 0.038(9)
N12 0.080(12) 0.25(2) 0.149(16) 0.142(16) 0.009(11) 0.051(13)
N13 0.155(17) 0.193(18) 0.116(14) 0.116(14) 0.031(13) 0.049(14)
N14 0.151(17) 0.099(13) 0.175(18) 0.018(12) -0.061(14) 0.010(12)
N15 0.24(2) 0.20(2) 0.136(17) 0.092(16) 0.100(17) 0.119(18)
N16 0.173(19) 0.098(14) 0.26(2) 0.046(15) 0.125(19) 0.026(13)
N17 0.19(2) 0.21(2) 0.098(14) 0.051(14) 0.034(13) 0.125(17)
N18 0.30(3) 0.114(15) 0.23(2) 0.052(15) 0.16(2) 0.130(18)
N19 0.28(3) 0.185(19) 0.171(19) 0.059(16) 0.069(18) 0.18(2)
N20 0.130(17) 0.26(2) 0.21(2) 0.07(2) 0.039(16) 0.110(18)
N21 0.17(2) 0.32(3) 0.17(2) 0.08(2) -0.020(16) 0.15(2)
O1W 0.071(17) 0.14(2) 0.18(3) 0.09(2) -0.006(17) 0.047(17)
O2W 0.071(17) 0.12(2) 0.13(2) -0.049(17) -0.004(15) 0.057(16)
O3W 0.064(17) 0.066(17) 0.071(18) 0.015(10) 0.014(10) 0.033(11)
O4W 0.054(17) 0.18(3) 0.21(4) 0.15(3) -0.01(2) 0.006(19)
O5W 0.097(19) 0.107(19) 0.104(19) 0.068(16) -0.004(15) -0.029(15)
O6W 0.09(2) 0.35(5) 0.09(2) 0.06(3) 0.004(19) 0.05(3)
O7W 0.082(14) 0.066(14) 0.069(14) 0.032(10) 0.011(9) 0.032(10)
O8W 0.085(16) 0.081(16) 0.087(16) 0.017(10) 0.012(10) 0.031(10)
O9W 0.16(3) 0.38(5) 0.48(7) 0.36(5) 0.21(4) 0.21(4)
O10W 0.14(2) 0.10(2) 0.13(2) 0.055(18) 0.043(18) 0.037(17)
O11W 0.073(14) 0.056(13) 0.059(14) 0.028(10) 0.004(9) 0.017(9)
O12W 0.094(16) 0.094(16) 0.079(16) 0.015(10) 0.019(10) 0.022(10)
O13W 0.12(3) 0.38(5) 0.30(5) 0.27(4) 0.12(3) 0.14(3)
O14W 0.152(12) 0.107(11) 0.117(12) 0.061(9) 0.005(9) 0.057(9)
O15W 0.145(19) 0.110(18) 0.123(19) 0.058(11) 0.007(10) 0.050(11)
O16W 0.13(2) 0.14(2) 0.14(2) 0.039(11) 0.039(11) 0.055(12)
O17W 0.097(17) 0.098(16) 0.091(16) 0.043(10) 0.013(10) 0.032(10)
O18W 0.11(2) 0.16(2) 0.08(2) 0.043(18) 0.008(17) -0.003(17)
O19W 0.14(2) 0.13(2) 0.13(2) 0.043(11) 0.028(10) 0.046(12)
O20W 0.13(2) 0.13(2) 0.13(2) 0.038(11) 0.014(10) 0.061(12)
O21W 0.120(19) 0.116(19) 0.115(19) 0.045(11) 0.007(10) 0.040(11)
O22W 0.08(2) 0.14(2) 0.11(2) 0.000(16) 0.019(16) 0.085(18)
O23W 0.15(2) 0.16(2) 0.15(2) 0.047(12) 0.012(10) 0.068(13)
O24W 0.13(3) 0.15(3) 0.14(3) 0.08(2) 0.006(19) 0.036(19)
O25W 0.16(2) 0.16(2) 0.16(2) 0.044(12) 0.019(11) 0.068(13)
O26W 0.14(2) 0.14(2) 0.10(2) 0.018(17) 0.037(18) 0.048(18)
O27W 0.079(18) 0.091(18) 0.090(18) 0.022(11) 0.011(10) 0.039(11)
O28W 0.17(3) 0.18(3) 0.17(3) 0.057(12) 0.034(11) 0.061(13)
O29W 0.14(2) 0.13(2) 0.14(2) 0.032(11) 0.016(10) 0.065(12)
O30W 0.10(2) 0.10(2) 0.10(2) 0.027(12) 0.021(10) 0.039(13)
O31W 0.17(3) 0.19(3) 0.14(3) 0.036(19) 0.014(19) 0.09(2)
O33W 0.15(3) 0.16(3) 0.17(3) 0.05(2) 0.030(19) 0.05(2)
O34W 0.15(2) 0.07(2) 0.15(2) 0.064(18) 0.009(18) 0.040(17)
O35W 0.13(3) 0.12(2) 0.12(2) 0.066(19) 0.008(18) 0.006(17)
O36W 0.19(3) 0.14(3) 0.16(3) 0.10(2) 0.051(19) 0.021(18)
O37W 0.13(2) 0.13(2) 0.14(2) 0.035(11) 0.021(10) 0.051(12)
O38W 0.18(4) 0.18(3) 0.18(4) 0.061(15) 0.026(11) 0.070(16)
O39W 0.21(3) 0.21(3) 0.21(3) 0.072(14) 0.037(11) 0.076(15)
O40W 0.14(2) 0.13(2) 0.14(2) 0.050(11) 0.011(10) 0.043(12)
O41W 0.19(3) 0.18(3) 0.18(3) 0.067(13) 0.027(11) 0.063(14)
O42W 0.028(11) 0.036(11) 0.044(12) 0.006(8) 0.001(8) 0.025(9)
O43W 0.100(17) 0.095(17) 0.092(17) 0.025(10) 0.010(10) 0.034(11)
O44W 0.22(4) 0.22(4) 0.22(4) 0.076(15) 0.028(11) 0.085(16)

loop_
_atom_type_symbol
_atom_type_description
_atom_type_scat_dispersion_real
_atom_type_scat_dispersion_imag
_atom_type_scat_source
C C 0.0033 0.0016 'International Tables Vol C Tables 4.2.6.8 and 6.1.1.4'
H H 0.0000 0.0000 'International Tables Vol C Tables 4.2.6.8 and 6.1.1.4'
N N 0.0061 0.0033 'International Tables Vol C Tables 4.2.6.8 and 6.1.1.4'
O O 0.0106 0.0060 'International Tables Vol C Tables 4.2.6.8 and 6.1.1.4'
Se Se -0.0929 2.2259 'International Tables Vol C Tables 4.2.6.8 and 6.1.1.4'
Mo Mo -1.6832 0.6857 'International Tables Vol C Tables 4.2.6.8 and 6.1.1.4'

loop_
_geom_angle_atom_site_label_1
_geom_angle_atom_site_label_2
_geom_angle_atom_site_label_3
_geom_angle
_geom_angle_site_symmetry_3
O3 Mo1 O1 105.3(6) .
O3 Mo1 O2 98.4(6) .
O1 Mo1 O2 100.0(5) .
O3 Mo1 O6 99.7(6) .
O1 Mo1 O6 100.0(6) .
O2 Mo1 O6 148.3(5) .
O3 Mo1 O4 168.8(5) .
O1 Mo1 O4 85.7(5) .
O2 Mo1 O4 81.2(4) .
O6 Mo1 O4 76.1(4) .
O3 Mo1 O5 88.9(5) .
O1 Mo1 O5 165.0(5) .
O2 Mo1 O5 72.7(4) .
O6 Mo1 O5 81.9(4) .
O4 Mo1 O5 80.3(3) .
O8 Mo2 O7 103.4(5) .
O8 Mo2 O10 98.3(5) .
O7 Mo2 O10 103.3(5) .
O8 Mo2 O2 98.0(5) .
O7 Mo2 O2 101.2(5) .
O10 Mo2 O2 146.5(4) .
O8 Mo2 O9 169.8(5) .
O7 Mo2 O9 86.7(4) .
O10 Mo2 O9 77.9(4) .
O2 Mo2 O9 80.9(4) .
O8 Mo2 O5 88.0(4) .
O7 Mo2 O5 166.9(4) .
O10 Mo2 O5 80.9(4) .
O2 Mo2 O5 70.6(4) .
O9 Mo2 O5 82.0(3) .
O11 Mo3 O12 103.6(5) .
O11 Mo3 O10 100.3(4) .
O12 Mo3 O10 102.0(4) .
O11 Mo3 O15 95.6(4) .
O12 Mo3 O15 98.6(5) .
O10 Mo3 O15 150.1(4) .
O11 Mo3 O13 167.2(4) .
O12 Mo3 O13 89.2(4) .
O10 Mo3 O13 78.0(3) .
O15 Mo3 O13 80.9(3) .
O11 Mo3 O14 89.8(4) .
O12 Mo3 O14 164.4(4) .
O10 Mo3 O14 83.1(3) .
O15 Mo3 O14 71.7(4) .
O13 Mo3 O14 77.4(3) .
O17 Mo4 O16 102.1(5) .
O17 Mo4 O19 99.8(6) .
O16 Mo4 O19 100.5(5) .
O17 Mo4 O15 99.2(5) .
O16 Mo4 O15 100.3(5) .
O19 Mo4 O15 148.1(4) .
O17 Mo4 O18 171.3(5) .
O16 Mo4 O18 86.6(4) .
O19 Mo4 O18 78.3(4) .
O15 Mo4 O18 79.1(4) .
O17 Mo4 O14 90.7(4) .
O16 Mo4 O14 166.3(5) .
O19 Mo4 O14 81.9(4) .
O15 Mo4 O14 72.4(4) .
O18 Mo4 O14 80.7(3) .
O21 Mo5 O20 104.6(8) .
O21 Mo5 O19 102.6(7) .
O20 Mo5 O19 98.1(6) .
O21 Mo5 O24 99.6(7) .
O20 Mo5 O24 98.9(7) .
O19 Mo5 O24 147.6(5) .
O21 Mo5 O22 87.2(6) .
O20 Mo5 O22 168.2(6) .
O19 Mo5 O22 78.0(5) .
O24 Mo5 O22 79.8(6) .
O21 Mo5 O23 164.9(6) .
O20 Mo5 O23 88.5(6) .
O19 Mo5 O23 82.6(4) .
O24 Mo5 O23 70.4(5) .
O22 Mo5 O23 80.0(4) .
O27 Mo6 O25 103.4(9) .
O27 Mo6 O24 98.9(7) .
O25 Mo6 O24 100.1(7) .
O27 Mo6 O6 97.5(6) .
O25 Mo6 O6 99.9(6) .
O24 Mo6 O6 150.4(5) .
O27 Mo6 O23 92.6(5) .
O25 Mo6 O23 163.4(8) .
O24 Mo6 O23 72.7(5) .
O6 Mo6 O23 82.1(4) .
O27 Mo6 O26 169.4(6) .
O25 Mo6 O26 87.1(8) .
O24 Mo6 O26 80.6(6) .
O6 Mo6 O26 78.8(5) .
O23 Mo6 O26 77.1(4) .
O29 Mo7 O28 104.5(6) .
O29 Mo7 O32 101.2(4) .
O28 Mo7 O32 96.1(4) .
O29 Mo7 O33 98.9(5) .
O28 Mo7 O33 100.9(4) .
O32 Mo7 O33 149.4(4) .
O29 Mo7 O30 86.1(5) .
O28 Mo7 O30 168.9(5) .
O32 Mo7 O30 78.3(4) .
O33 Mo7 O30 80.3(4) .
O29 Mo7 O31 164.5(5) .
O28 Mo7 O31 89.7(4) .
O32 Mo7 O31 83.1(3) .
O33 Mo7 O31 71.8(4) .
O30 Mo7 O31 80.1(3) .
O34 Mo8 O35 105.8(5) .
O34 Mo8 O32 101.6(4) .
O35 Mo8 O32 98.9(5) .
O34 Mo8 O38 100.4(4) .
O35 Mo8 O38 97.1(5) .
O32 Mo8 O38 148.0(4) .
O34 Mo8 O36 86.8(5) .
O35 Mo8 O36 167.3(5) .
O32 Mo8 O36 77.8(4) .
O38 Mo8 O36 80.6(4) .
O34 Mo8 O37 164.8(4) .
O35 Mo8 O37 87.8(4) .
O32 Mo8 O37 82.4(3) .
O38 Mo8 O37 70.8(3) .
O36 Mo8 O37 79.7(3) .
O41 Mo9 O40 104.8(5) .
O41 Mo9 O42 100.7(5) .
O40 Mo9 O42 99.4(4) .
O41 Mo9 O38 98.1(4) .
O40 Mo9 O38 98.1(5) .
O42 Mo9 O38 150.0(4) .
O41 Mo9 O37 162.2(4) .
O40 Mo9 O37 91.6(4) .
O42 Mo9 O37 82.9(4) .
O38 Mo9 O37 72.4(3) .
O41 Mo9 O39 86.7(4) .
O40 Mo9 O39 168.5(4) .
O42 Mo9 O39 77.4(3) .
O38 Mo9 O39 80.6(4) .
O37 Mo9 O39 77.1(3) .
O45 Mo10 O44 103.3(6) .
O45 Mo10 O47 100.4(5) .
O44 Mo10 O47 98.7(4) .
O45 Mo10 O42 101.1(4) .
O44 Mo10 O42 98.9(4) .
O47 Mo10 O42 148.2(4) .
O45 Mo10 O43 87.4(5) .
O44 Mo10 O43 169.3(5) .
O47 Mo10 O43 80.4(4) .
O42 Mo10 O43 77.5(3) .
O45 Mo10 O46 166.4(5) .
O44 Mo10 O46 89.7(5) .
O47 Mo10 O46 73.0(4) .
O42 Mo10 O46 80.8(3) .
O43 Mo10 O46 79.8(3) .
O49 Mo11 O48 103.1(6) .
O49 Mo11 O51 102.6(5) .
O48 Mo11 O51 98.4(5) .
O49 Mo11 O47 100.9(5) .
O48 Mo11 O47 96.8(5) .
O51 Mo11 O47 148.2(3) .
O49 Mo11 O50 86.3(5) .
O48 Mo11 O50 170.7(5) .
O51 Mo11 O50 79.6(4) .
O47 Mo11 O50 80.9(4) .
O49 Mo11 O46 166.0(5) .
O48 Mo11 O46 89.8(4) .
O51 Mo11 O46 80.7(3) .
O47 Mo11 O46 71.6(4) .
O50 Mo11 O46 80.9(3) .
O53 Mo12 O52 104.0(5) .
O53 Mo12 O51 98.4(5) .
O52 Mo12 O51 100.8(5) .
O53 Mo12 O33 99.0(5) .
O52 Mo12 O33 99.7(5) .
O51 Mo12 O33 148.9(4) .
O53 Mo12 O54 168.8(4) .
O52 Mo12 O54 86.9(4) .
O51 Mo12 O54 76.5(4) .
O33 Mo12 O54 81.5(4) .
O53 Mo12 O31 91.3(4) .
O52 Mo12 O31 163.6(4) .
O51 Mo12 O31 82.3(4) .
O33 Mo12 O31 71.8(4) .
O54 Mo12 O31 78.1(3) .
O56 Mo13 O55 106.3(5) .
O56 Mo13 O60 100.5(5) .
O55 Mo13 O60 101.3(5) .
O56 Mo13 O58 96.7(5) .
O55 Mo13 O58 100.3(5) .
O60 Mo13 O58 147.1(4) .
O56 Mo13 O57 166.0(5) .
O55 Mo13 O57 87.7(5) .
O60 Mo13 O57 77.1(4) .
O58 Mo13 O57 79.4(4) .
O56 Mo13 O59 85.9(5) .
O55 Mo13 O59 166.2(4) .
O60 Mo13 O59 82.4(4) .
O58 Mo13 O59 71.2(4) .
O57 Mo13 O59 80.1(4) .
O61 Mo14 O63 103.9(5) .
O61 Mo14 O58 100.6(5) .
O63 Mo14 O58 98.7(5) .
O61 Mo14 O64 99.3(5) .
O63 Mo14 O64 98.2(4) .
O58 Mo14 O64 149.9(4) .
O61 Mo14 O59 165.9(4) .
O63 Mo14 O59 89.4(4) .
O58 Mo14 O59 72.6(4) .
O64 Mo14 O59 82.8(4) .
O61 Mo14 O62 89.7(4) .
O63 Mo14 O62 166.0(4) .
O58 Mo14 O62 81.7(4) .
O64 Mo14 O62 76.0(4) .
O59 Mo14 O62 77.3(3) .
O65 Mo15 O66 105.4(6) .
O65 Mo15 O64 102.4(5) .
O66 Mo15 O64 98.2(5) .
O65 Mo15 O69 100.4(5) .
O66 Mo15 O69 98.9(5) .
O64 Mo15 O69 146.6(4) .
O65 Mo15 O68 165.4(4) .
O66 Mo15 O68 88.2(5) .
O64 Mo15 O68 80.4(4) .
O69 Mo15 O68 71.7(4) .
O65 Mo15 O67 86.3(5) .
O66 Mo15 O67 168.2(6) .
O64 Mo15 O67 77.5(4) .
O69 Mo15 O67 79.9(4) .
O68 Mo15 O67 80.3(4) .
O72 Mo16 O70 103.4(6) .
O72 Mo16 O73 101.0(6) .
O70 Mo16 O73 99.4(6) .
O72 Mo16 O69 98.3(6) .
O70 Mo16 O69 101.7(6) .
O73 Mo16 O69 147.1(4) .
O72 Mo16 O71 169.6(5) .
O70 Mo16 O71 87.0(5) .
O73 Mo16 O71 76.3(4) .
O69 Mo16 O71 80.0(4) .
O72 Mo16 O68 91.1(5) .
O70 Mo16 O68 165.1(5) .
O73 Mo16 O68 80.8(4) .
O69 Mo16 O68 72.5(4) .
O71 Mo16 O68 78.6(4) .
O75 Mo17 O74 105.9(6) .
O75 Mo17 O78 100.1(6) .
O74 Mo17 O78 97.5(7) .
O75 Mo17 O73 99.4(6) .
O74 Mo17 O73 100.0(7) .
O78 Mo17 O73 149.0(4) .
O75 Mo17 O77 162.5(4) .
O74 Mo17 O77 91.1(5) .
O78 Mo17 O77 72.9(4) .
O73 Mo17 O77 81.3(4) .
O75 Mo17 O76 85.8(5) .
O74 Mo17 O76 168.2(5) .
O78 Mo17 O76 79.5(4) .
O73 Mo17 O76 78.1(4) .
O77 Mo17 O76 77.1(3) .
O80 Mo18 O79 104.0(7) .
O80 Mo18 O60 101.6(5) .
O79 Mo18 O60 98.1(5) .
O80 Mo18 O78 100.3(6) .
O79 Mo18 O78 100.2(5) .
O60 Mo18 O78 146.9(5) .
O80 Mo18 O81 87.9(5) .
O79 Mo18 O81 168.0(6) .
O60 Mo18 O81 78.0(4) .
O78 Mo18 O81 78.4(4) .
O80 Mo18 O77 165.9(5) .
O79 Mo18 O77 88.3(6) .
O60 Mo18 O77 82.9(4) .
O78 Mo18 O77 70.4(4) .
O81 Mo18 O77 80.0(3) .
O5 Se1 O14 99.6(4) .
O5 Se1 O23 100.3(5) .
O14 Se1 O23 100.2(4) .
O46 Se2 O31 99.8(4) .
O46 Se2 O37 100.3(4) .
O31 Se2 O37 99.4(4) .
O77 Se3 O68 100.6(5) .
O77 Se3 O59 99.3(5) .
O68 Se3 O59 99.6(4) .
Mo1 O2 Mo2 123.0(5) .
C20 O4 Mo1 130.5(10) .
Se1 O5 Mo1 124.7(5) .
Se1 O5 Mo2 124.9(5) .
Mo1 O5 Mo2 93.3(3) .
Mo1 O6 Mo6 148.8(6) .
C20 O9 Mo2 130.1(10) .
Mo2 O10 Mo3 147.3(5) .
C13 O13 Mo3 130.0(9) .
Se1 O14 Mo3 122.4(4) .
Se1 O14 Mo4 125.9(5) .
Mo3 O14 Mo4 93.8(3) .
Mo4 O15 Mo3 121.9(5) .
C13 O18 Mo4 129.5(9) .
Mo5 O19 Mo4 152.4(6) .
C6 O22 Mo5 133.5(16) .
Se1 O23 Mo6 122.8(5) .
Se1 O23 Mo5 124.5(6) .
Mo6 O23 Mo5 94.0(4) .
Mo6 O24 Mo5 122.7(7) .
C6 O26 Mo6 129.8(14) .
C35 O30 Mo7 131.6(9) .
Se2 O31 Mo12 124.2(5) .
Se2 O31 Mo7 125.8(4) .
Mo12 O31 Mo7 94.5(3) .
Mo8 O32 Mo7 149.2(5) .
Mo7 O33 Mo12 121.5(5) .
C34 O36 Mo8 132.3(10) .
Se2 O37 Mo9 122.6(5) .
Se2 O37 Mo8 123.8(4) .
Mo9 O37 Mo8 93.9(3) .
Mo8 O38 Mo9 122.8(4) .
C34 O39 Mo9 127.5(9) .
Mo9 O42 Mo10 148.8(5) .
C14 O43 Mo10 134.8(9) .
Se2 O46 Mo10 126.6(4) .
Se2 O46 Mo11 124.4(5) .
Mo10 O46 Mo11 93.2(3) .
Mo10 O47 Mo11 121.7(5) .
C14 O50 Mo11 128.5(9) .
Mo12 O51 Mo11 143.5(5) .
C35 O54 Mo12 132.2(10) .
C27 O57 Mo13 129.4(9) .
Mo14 O58 Mo13 122.7(5) .
Se3 O59 Mo14 123.6(5) .
Se3 O59 Mo13 126.4(5) .
Mo14 O59 Mo13 93.4(3) .
Mo13 O60 Mo18 149.9(5) .
C27 O62 Mo14 129.6(11) .
Mo15 O64 Mo14 144.9(5) .
C21 O67 Mo15 130.0(12) .
Se3 O68 Mo16 125.3(4) .
Se3 O68 Mo15 125.6(5) .
Mo16 O68 Mo15 93.4(4) .
Mo15 O69 Mo16 122.2(6) .
C21 O71 Mo16 134.8(12) .
Mo16 O73 Mo17 150.2(6) .
C33 O76 Mo17 126.8(12) .
Se3 O77 Mo17 122.5(5) .
Se3 O77 Mo18 123.9(5) .
Mo17 O77 Mo18 93.0(4) .
Mo17 O78 Mo18 123.7(6) .
C33 O81 Mo18 130.2(12) .
C1 N1 C5 120.0 .
C2 C1 N1 120.0 .
C2 C1 C6 125.5(15) .
N1 C1 C6 114.5(15) .
C1 C2 C3 120.0 .
C1 C2 H2A 120.0 .
C3 C2 H2A 120.0 .
C4 C3 C2 120.0 .
C4 C3 H3A 120.0 .
C2 C3 H3A 120.0 .
C3 C4 C5 120.0 .
C3 C4 H4A 120.0 .
C5 C4 H4A 120.0 .
C4 C5 N1 120.0 .
C4 C5 C7 113.2(11) .
N1 C5 C7 126.1(11) .
O22 C6 O26 125(2) .
O22 C6 C1 117(2) .
O26 C6 C1 117(2) .
O82 C7 O83 138.2(16) .
O82 C7 C5 99.4(13) .
O83 C7 C5 122.3(14) .
N2 C8 C9 124.8(14) .
N2 C8 C13 114.3(14) .
C9 C8 C13 120.9(15) .
C10 C9 C8 116.1(15) .
C10 C9 H9A 122.0 .
C8 C9 H9A 122.0 .
C9 C10 C11 122.0(15) .
C9 C10 H10A 119.0 .
C11 C10 H10A 119.0 .
C10 C11 C12 118.7(15) .
C10 C11 H11A 120.7 .
C12 C11 H11A 120.7 .
N2 C12 C11 120.1(14) .
N2 C12 C14 116.4(13) .
C11 C12 C14 123.6(14) .
O13 C13 O18 126.9(14) .
O13 C13 C8 114.3(14) .
O18 C13 C8 118.7(14) .
O43 C14 O50 124.9(14) .
O43 C14 C12 118.9(14) .
O50 C14 C12 116.0(13) .
N3 C15 C16 124.0(14) .
N3 C15 C20 115.3(15) .
C16 C15 C20 120.6(15) .
C17 C16 C15 119.3(16) .
C17 C16 H16A 120.3 .
C15 C16 H16A 120.3 .
C16 C17 C18 116.9(16) .
C16 C17 H17A 121.6 .
C18 C17 H17A 121.6 .
C17 C18 C19 122.5(17) .
C17 C18 H18A 118.7 .
C19 C18 H18A 118.7 .
N3 C19 C18 120.7(17) .
N3 C19 C21 116.0(17) .
C18 C19 C21 123.0(17) .
O9 C20 O4 126.4(15) .
O9 C20 C15 117.8(15) .
O4 C20 C15 115.8(16) .
O71 C21 O67 122.8(19) .
O71 C21 C19 118.5(15) .
O67 C21 C19 118.7(18) .
N4 C22 C23 122.2(13) .
N4 C22 C27 118.1(14) .
C23 C22 C27 119.7(13) .
C24 C23 C22 119.7(14) .
C24 C23 H23A 120.2 .
C22 C23 H23A 120.2 .
C23 C24 C25 116.5(15) .
C23 C24 H24A 121.8 .
C25 C24 H24A 121.8 .
C24 C25 C26 120.1(13) .
C24 C25 H25A 119.9 .
C26 C25 H25A 119.9 .
N4 C26 C25 123.5(13) .
N4 C26 C34 114.5(13) 2_545
C25 C26 C34 122.0(13) 2_545
O62 C27 O57 128.7(15) .
O62 C27 C22 119.8(15) .
O57 C27 C22 111.5(14) .
N5 C28 C29 122.8(15) .
N5 C28 C33 115.6(15) .
C29 C28 C33 121.2(15) .
C30 C29 C28 118.9(16) .
C30 C29 H29A 120.6 .
C28 C29 H29A 120.6 .
C29 C30 C31 116.1(17) .
C29 C30 H30A 121.9 .
C31 C30 H30A 121.9 .
C32 C31 C30 122.0(16) .
C32 C31 H31A 119.0 .
C30 C31 H31A 119.0 .
N5 C32 C31 122.0(14) .
N5 C32 C35 116.5(14) 2_545
C31 C32 C35 121.5(16) 2_545
O76 C33 O81 128.8(17) .
O76 C33 C28 116.1(17) .
O81 C33 C28 114.6(16) .
O36 C34 O39 128.3(14) .
O36 C34 C26 116.5(12) 2_545
O39 C34 C26 115.2(12) 2_545
O30 C35 O54 125.3(14) .
O30 C35 C32 116.8(14) 2_545
O54 C35 C32 117.6(14) 2_545
C8 N2 C12 118.3(12) .
C15 N3 C19 116.3(14) .
C26 N4 C22 118.0(12) .
C28 N5 C32 118.1(13) .
O30W O3W O27W 97(9) .
O21W O22W O11W 157(5) .
O3W O27W O30W 33(4) .
O3W O30W O27W 49(7) .
O33W O35W O32W 117(6) .

loop_
_geom_bond_atom_site_label_1
_geom_bond_atom_site_label_2
_geom_bond_distance
_geom_bond_site_symmetry_2
Mo1 O3 1.663(11) .
Mo1 O1 1.678(11) .
Mo1 O2 1.875(11) .
Mo1 O6 1.881(11) .
Mo1 O4 2.277(11) .
Mo1 O5 2.295(10) .
Mo2 O8 1.680(9) .
Mo2 O7 1.695(10) .
Mo2 O10 1.887(9) .
Mo2 O2 1.954(11) .
Mo2 O9 2.272(9) .
Mo2 O5 2.332(9) .
Mo3 O11 1.722(9) .
Mo3 O12 1.728(10) .
Mo3 O10 1.895(8) .
Mo3 O15 1.951(9) .
Mo3 O13 2.273(8) .
Mo3 O14 2.307(9) .
Mo4 O17 1.682(9) .
Mo4 O16 1.708(10) .
Mo4 O19 1.894(11) .
Mo4 O15 1.906(10) .
Mo4 O18 2.292(9) .
Mo4 O14 2.309(9) .
Mo5 O21 1.700(14) .
Mo5 O20 1.717(16) .
Mo5 O19 1.865(12) .
Mo5 O24 1.967(14) .
Mo5 O22 2.239(14) .
Mo5 O23 2.302(10) .
Mo6 O27 1.686(15) .
Mo6 O25 1.699(14) .
Mo6 O24 1.855(15) .
Mo6 O6 1.905(11) .
Mo6 O23 2.284(10) .
Mo6 O26 2.320(15) .
Mo7 O29 1.710(11) .
Mo7 O28 1.727(10) .
Mo7 O32 1.890(8) .
Mo7 O33 1.917(9) .
Mo7 O30 2.290(11) .
Mo7 O31 2.320(10) .
Mo8 O34 1.711(10) .
Mo8 O35 1.739(10) .
Mo8 O32 1.874(9) .
Mo8 O38 1.921(10) .
Mo8 O36 2.239(10) .
Mo8 O37 2.351(9) .
Mo9 O41 1.707(9) .
Mo9 O40 1.711(10) .
Mo9 O42 1.872(9) .
Mo9 O38 1.928(9) .
Mo9 O37 2.274(8) .
Mo9 O39 2.331(9) .
Mo10 O45 1.693(12) .
Mo10 O44 1.695(10) .
Mo10 O47 1.911(9) .
Mo10 O42 1.922(8) .
Mo10 O43 2.243(9) .
Mo10 O46 2.292(10) .
Mo11 O49 1.681(11) .
Mo11 O48 1.682(10) .
Mo11 O51 1.921(10) .
Mo11 O47 1.938(10) .
Mo11 O50 2.330(9) .
Mo11 O46 2.335(9) .
Mo12 O53 1.714(10) .
Mo12 O52 1.725(10) .
Mo12 O51 1.884(10) .
Mo12 O33 1.963(11) .
Mo12 O54 2.272(9) .
Mo12 O31 2.290(8) .
Mo13 O56 1.708(10) .
Mo13 O55 1.731(11) .
Mo13 O60 1.873(9) .
Mo13 O58 1.922(11) .
Mo13 O57 2.260(10) .
Mo13 O59 2.340(10) .
Mo14 O61 1.683(10) .
Mo14 O63 1.695(9) .
Mo14 O58 1.913(11) .
Mo14 O64 1.921(10) .
Mo14 O59 2.286(9) .
Mo14 O62 2.291(9) .
Mo15 O65 1.687(12) .
Mo15 O66 1.734(11) .
Mo15 O64 1.878(9) .
Mo15 O69 1.915(10) .
Mo15 O68 2.328(10) .
Mo15 O67 2.335(10) .
Mo16 O72 1.646(11) .
Mo16 O70 1.694(12) .
Mo16 O73 1.884(11) .
Mo16 O69 1.924(11) .
Mo16 O71 2.262(11) .
Mo16 O68 2.288(9) .
Mo17 O75 1.718(11) .
Mo17 O74 1.723(11) .
Mo17 O78 1.887(14) .
Mo17 O73 1.897(12) .
Mo17 O77 2.288(9) .
Mo17 O76 2.366(10) .
Mo18 O80 1.702(13) .
Mo18 O79 1.726(11) .
Mo18 O60 1.907(9) .
Mo18 O78 1.937(12) .
Mo18 O81 2.289(11) .
Mo18 O77 2.360(11) .
Se1 O5 1.695(9) .
Se1 O14 1.695(9) .
Se1 O23 1.722(9) .
Se2 O46 1.685(8) .
Se2 O31 1.696(9) .
Se2 O37 1.716(8) .
Se3 O77 1.687(10) .
Se3 O68 1.690(9) .
Se3 O59 1.695(8) .
O4 C20 1.286(17) .
O9 C20 1.257(17) .
O13 C13 1.253(15) .
O18 C13 1.259(15) .
O22 C6 1.21(2) .
O26 C6 1.27(2) .
O30 C35 1.245(15) .
O36 C34 1.201(13) .
O39 C34 1.296(12) .
O43 C14 1.227(14) .
O50 C14 1.247(15) .
O54 C35 1.250(14) .
O57 C27 1.299(17) .
O62 C27 1.209(16) .
O67 C21 1.252(16) .
O71 C21 1.245(18) .
O76 C33 1.224(17) .
O81 C33 1.231(18) .
O82 C7 1.234(14) .
O83 C7 1.347(14) .
N1 C1 1.3900 .
N1 C5 1.3900 .
C1 C2 1.3900 .
C1 C6 1.44(2) .
C2 C3 1.3900 .
C2 H2A 0.9300 .
C3 C4 1.3900 .
C3 H3A 0.9300 .
C4 C5 1.3900 .
C4 H4A 0.9300 .
C5 C7 1.564(14) .
C8 N2 1.350(16) .
C8 C9 1.382(19) .
C8 C13 1.536(19) .
C9 C10 1.367(19) .
C9 H9A 0.9300 .
C10 C11 1.38(2) .
C10 H10A 0.9300 .
C11 C12 1.408(19) .
C11 H11A 0.9300 .
C12 N2 1.364(15) .
C12 C14 1.480(18) .
C15 N3 1.332(15) .
C15 C16 1.354(19) .
C15 C20 1.530(19) .
C16 C17 1.342(18) .
C16 H16A 0.9300 .
C17 C18 1.348(19) .
C17 H17A 0.9300 .
C18 C19 1.35(2) .
C18 H18A 0.9300 .
C19 N3 1.334(17) .
C19 C21 1.49(2) .
C22 N4 1.325(15) .
C22 C23 1.412(18) .
C22 C27 1.523(18) .
C23 C24 1.346(17) .
C23 H23A 0.9300 .
C24 C25 1.382(18) .
C24 H24A 0.9300 .
C25 C26 1.385(19) .
C25 H25A 0.9300 .
C26 N4 1.276(14) .
C26 C34 1.548(18) 2_545
C28 N5 1.321(16) .
C28 C29 1.42(2) .
C28 C33 1.53(2) .
C29 C30 1.385(18) .
C29 H29A 0.9300 .
C30 C31 1.39(2) .
C30 H30A 0.9300 .
C31 C32 1.35(2) .
C31 H31A 0.9300 .
C32 N5 1.348(16) .
C32 C35 1.489(18) 2_545
C34 C26 1.548(18) 2_545
C35 C32 1.489(18) 2_545
O3W O30W 0.67(7) .
O3W O27W 0.93(6) .
O4W O24W 1.30(6) .
O6W O38W 0.97(7) .
O8W O43W 1.17(5) .
O10W O42W 1.33(6) .
O11W O22W 1.47(6) .
O20W O44W 1.25(8) .
O21W O22W 1.45(6) .
O27W O30W 1.22(7) .
O32W O35W 1.68(6) .
O33W O35W 1.24(7) .
